data_4023818
loop_
_publ_author_name
'Xiao-Chun Hang'
'Qing-Yun Chen'
'Ji-Chang Xiao'

_publ_section_title
;
 Ring-Opening Reactions of Difluoro(methylene)cyclopropanes
 with Halogens and Amines
;
_journal_name_full 'Journal of Organic Chemistry'
_journal_page_first 8598
_journal_page_last 8600
_journal_paper_doi 10.1021/jo801610t
_journal_volume 73
_journal_year 2008
_chemical_formula_sum 'C20 H22 F N O2 S'
_chemical_formula_weight 359.45
_chemical_name_systematic
; 
 ? 
;
_space_group_IT_number 14
_symmetry_cell_setting monoclinic
_symmetry_space_group_name_Hall '-P 2ybc'
_symmetry_space_group_name_H-M 'P 1 21/c 1'
_atom_sites_solution_hydrogens geom
_atom_sites_solution_primary direct
_atom_sites_solution_secondary difmap
_audit_creation_method SHELXL-97
_cell_angle_alpha 90.00
_cell_angle_beta 102.323(2)
_cell_angle_gamma 90.00
_cell_formula_units_Z 4
_cell_length_a 10.1086(10)
_cell_length_b 21.657(2)
_cell_length_c 9.2441(10)
_cell_measurement_reflns_used 3876
_cell_measurement_temperature 293(2)
_cell_measurement_theta_max 54.546
_cell_measurement_theta_min 4.533
_cell_volume 1977.1(4)
_computing_cell_refinement 'Bruker SMART'
_computing_data_collection 'Bruker SMART'
_computing_data_reduction 'Bruker SHELXTL'
_computing_molecular_graphics 'Bruker SHELXTL'
_computing_publication_material 'Bruker SHELXTL'
_computing_structure_refinement 'SHELXL-97 (Sheldrick, 1997)'
_computing_structure_solution 'SHELXS-97 (Sheldrick, 1990)'
_diffrn_ambient_temperature 293(2)
_diffrn_measured_fraction_theta_full 0.996
_diffrn_measured_fraction_theta_max 0.996
_diffrn_measurement_device_type 'CCD area detector'
_diffrn_measurement_method 'phi and omega scans'
_diffrn_radiation_monochromator graphite
_diffrn_radiation_source 'fine-focus sealed tube'
_diffrn_radiation_type MoK\a
_diffrn_radiation_wavelength 0.71073
_diffrn_reflns_av_R_equivalents 0.1011
_diffrn_reflns_av_sigmaI/netI 0.0701
_diffrn_reflns_limit_h_max 12
_diffrn_reflns_limit_h_min -12
_diffrn_reflns_limit_k_max 27
_diffrn_reflns_limit_k_min -27
_diffrn_reflns_limit_l_max 11
_diffrn_reflns_limit_l_min -10
_diffrn_reflns_number 11447
_diffrn_reflns_theta_full 27.00
_diffrn_reflns_theta_max 27.00
_diffrn_reflns_theta_min 1.88
_exptl_absorpt_coefficient_mu 0.184
_exptl_absorpt_correction_T_max 1.0000
_exptl_absorpt_correction_T_min 0.7731
_exptl_absorpt_correction_type empirical
_exptl_absorpt_process_details sadabs
_exptl_crystal_colour colorless
_exptl_crystal_density_diffrn 1.208
_exptl_crystal_density_method 'not measured'
_exptl_crystal_description prismatic
_exptl_crystal_F_000 760
_exptl_crystal_size_max 0.502
_exptl_crystal_size_mid 0.451
_exptl_crystal_size_min 0.378
_refine_diff_density_max 0.389
_refine_diff_density_min -0.315
_refine_diff_density_rms 0.053
_refine_ls_extinction_method none
_refine_ls_goodness_of_fit_ref 0.978
_refine_ls_hydrogen_treatment mixed
_refine_ls_matrix_type full
_refine_ls_number_parameters 233
_refine_ls_number_reflns 4293
_refine_ls_number_restraints 1
_refine_ls_restrained_S_all 0.978
_refine_ls_R_factor_all 0.0711
_refine_ls_R_factor_gt 0.0539
_refine_ls_shift/su_max 0.001
_refine_ls_shift/su_mean 0.000
_refine_ls_structure_factor_coef Fsqd
_refine_ls_weighting_details 'calc w=1/[\s^2^(Fo^2^)+(0.0866P)^2^+0.0000P] where P=(Fo^2^+2Fc^2^)/3'
_refine_ls_weighting_scheme calc
_refine_ls_wR_factor_gt 0.1450
_refine_ls_wR_factor_ref 0.1547
_reflns_number_gt 3079
_reflns_number_total 4293
_reflns_threshold_expression >2sigma(I)
_cod_data_source_file jo801610t_si_002.cif
_cod_data_source_block cd27282
_cod_depositor_comments
;
The following automatic conversions were performed:
'_symmetry_cell_setting' value 'Monoclinic' changed to 'monoclinic'
according to '/home/saulius/struct/CIF-dictionaries/cif_core.dic'
dictionary named 'cif_core.dic' version 2.4.1 from 2010-06-29.

Automatic conversion script
Id: cif_fix_enum 1527 2010-12-29 10:47:43Z saulius 
;
_cod_original_sg_symbol_H-M 'P 21/c'
_cod_database_code 4023818

loop_
_symmetry_equiv_pos_as_xyz
'x, y, z'
'-x, y+1/2, -z+1/2'
'-x, -y, -z'
'x, -y-1/2, z-1/2'

loop_
_atom_site_label
_atom_site_type_symbol
_atom_site_fract_x
_atom_site_fract_y
_atom_site_fract_z
_atom_site_U_iso_or_equiv
_atom_site_adp_type
_atom_site_occupancy
_atom_site_symmetry_multiplicity
_atom_site_calc_flag
_atom_site_refinement_flags
_atom_site_disorder_assembly
_atom_site_disorder_group
S1 S 0.47403(5) 0.623964(19) 1.03572(5) 0.04799(18) Uani 1 1 d . . .
F1 F 0.96380(15) 0.60416(8) 1.09785(19) 0.1054(6) Uani 1 1 d . . .
O1 O 0.41534(17) 0.66953(7) 1.11523(17) 0.0699(4) Uani 1 1 d . . .
O2 O 0.46933(14) 0.56028(6) 1.08059(15) 0.0565(4) Uani 1 1 d . . .
N1 N 0.71249(18) 0.54992(7) 0.95152(19) 0.0534(4) Uani 1 1 d D . .
C1 C 0.6397(2) 0.64524(9) 1.0421(2) 0.0507(5) Uani 1 1 d . . .
H1 H 0.6674 0.6841 1.0794 0.061 Uiso 1 1 calc R . .
C2 C 0.73163(19) 0.60912(9) 0.99653(19) 0.0470(4) Uani 1 1 d . . .
C3 C 0.8673(2) 0.63575(10) 1.0001(2) 0.0638(6) Uani 1 1 d . . .
C4 C 0.9031(2) 0.68116(12) 0.9247(3) 0.0798(7) Uani 1 1 d . . .
C5 C 1.0500(3) 0.7007(2) 0.9451(5) 0.1497(17) Uani 1 1 d . . .
H5A H 1.1062 0.6726 1.0115 0.225 Uiso 1 1 calc R . .
H5B H 1.0608 0.7416 0.9856 0.225 Uiso 1 1 calc R . .
H5C H 1.0759 0.7002 0.8510 0.225 Uiso 1 1 calc R . .
C6 C 0.8029(3) 0.71599(13) 0.8100(4) 0.1033(10) Uani 1 1 d . . .
H6A H 0.7156 0.6968 0.7972 0.155 Uiso 1 1 calc R . .
H6B H 0.8320 0.7155 0.7177 0.155 Uiso 1 1 calc R . .
H6C H 0.7973 0.7579 0.8420 0.155 Uiso 1 1 calc R . .
C7 C 0.7973(2) 0.51805(10) 0.8657(2) 0.0590(5) Uani 1 1 d . . .
H7A H 0.7714 0.4749 0.8570 0.071 Uiso 1 1 calc R . .
H7B H 0.8908 0.5201 0.9193 0.071 Uiso 1 1 calc R . .
C8 C 0.78789(19) 0.54396(9) 0.7133(2) 0.0538(5) Uani 1 1 d . . .
C9 C 0.9020(2) 0.55345(13) 0.6584(3) 0.0805(7) Uani 1 1 d . . .
H9 H 0.9864 0.5436 0.7164 0.097 Uiso 1 1 calc R . .
C10 C 0.8936(4) 0.57737(16) 0.5183(4) 0.1054(10) Uani 1 1 d . . .
H10 H 0.9723 0.5834 0.4832 0.126 Uiso 1 1 calc R . .
C11 C 0.7731(4) 0.59212(15) 0.4321(3) 0.1017(10) Uani 1 1 d . . .
H11 H 0.7683 0.6086 0.3382 0.122 Uiso 1 1 calc R . .
C12 C 0.6583(4) 0.58264(16) 0.4837(3) 0.1055(11) Uani 1 1 d . . .
H12 H 0.5744 0.5923 0.4244 0.127 Uiso 1 1 calc R . .
C13 C 0.6656(2) 0.55880(12) 0.6233(3) 0.0794(7) Uani 1 1 d . . .
H13 H 0.5863 0.5526 0.6571 0.095 Uiso 1 1 calc R . .
C14 C 0.39410(18) 0.62773(7) 0.8466(2) 0.0436(4) Uani 1 1 d . . .
C15 C 0.3419(2) 0.57533(8) 0.7696(2) 0.0549(5) Uani 1 1 d . . .
H15 H 0.3449 0.5376 0.8182 0.066 Uiso 1 1 calc R . .
C16 C 0.2855(2) 0.57926(9) 0.6206(2) 0.0599(5) Uani 1 1 d . . .
H16 H 0.2496 0.5439 0.5698 0.072 Uiso 1 1 calc R . .
C17 C 0.28087(19) 0.63468(9) 0.5447(2) 0.0536(5) Uani 1 1 d . . .
C18 C 0.3323(2) 0.68682(9) 0.6246(2) 0.0580(5) Uani 1 1 d . . .
H18 H 0.3292 0.7246 0.5762 0.070 Uiso 1 1 calc R . .
C19 C 0.3876(2) 0.68379(8) 0.7731(2) 0.0544(5) Uani 1 1 d . . .
H19 H 0.4207 0.7194 0.8247 0.065 Uiso 1 1 calc R . .
C20 C 0.2236(3) 0.63778(12) 0.3805(3) 0.0776(7) Uani 1 1 d . . .
H20A H 0.1466 0.6648 0.3616 0.116 Uiso 1 1 calc R . .
H20B H 0.1964 0.5972 0.3440 0.116 Uiso 1 1 calc R . .
H20C H 0.2914 0.6533 0.3314 0.116 Uiso 1 1 calc R . .
H1A H 0.6424(19) 0.5312(10) 0.960(3) 0.070(7) Uiso 1 1 d D . .

loop_
_atom_site_aniso_label
_atom_site_aniso_U_11
_atom_site_aniso_U_22
_atom_site_aniso_U_33
_atom_site_aniso_U_23
_atom_site_aniso_U_13
_atom_site_aniso_U_12
S1 0.0574(3) 0.0370(3) 0.0504(3) -0.00125(19) 0.0136(2) 0.00064(19)
F1 0.0574(9) 0.1242(13) 0.1126(12) 0.0349(10) -0.0307(8) -0.0044(8)
O1 0.0902(11) 0.0558(9) 0.0698(10) -0.0091(7) 0.0308(8) 0.0100(7)
O2 0.0685(9) 0.0405(7) 0.0603(8) 0.0070(6) 0.0134(7) -0.0027(6)
N1 0.0589(10) 0.0437(9) 0.0599(10) 0.0022(7) 0.0182(8) -0.0022(7)
C1 0.0602(12) 0.0377(9) 0.0483(10) -0.0038(8) -0.0017(9) -0.0106(8)
C2 0.0505(11) 0.0457(10) 0.0393(9) 0.0077(7) -0.0029(8) -0.0048(8)
C3 0.0471(11) 0.0693(14) 0.0643(13) 0.0072(10) -0.0120(10) -0.0076(10)
C4 0.0590(14) 0.0775(16) 0.0971(19) 0.0093(14) 0.0038(13) -0.0249(12)
C5 0.076(2) 0.166(4) 0.202(4) 0.033(3) 0.018(2) -0.056(2)
C6 0.096(2) 0.090(2) 0.120(2) 0.0466(18) 0.0127(18) -0.0134(16)
C7 0.0574(12) 0.0553(11) 0.0652(13) 0.0074(10) 0.0150(10) 0.0124(9)
C8 0.0489(11) 0.0532(11) 0.0597(12) -0.0009(9) 0.0121(9) 0.0040(8)
C9 0.0568(14) 0.110(2) 0.0755(17) 0.0070(14) 0.0164(12) -0.0075(12)
C10 0.105(2) 0.132(3) 0.089(2) 0.0127(19) 0.0432(19) -0.027(2)
C11 0.145(3) 0.095(2) 0.0673(18) 0.0173(15) 0.028(2) 0.013(2)
C12 0.112(3) 0.129(3) 0.0646(17) 0.0030(17) -0.0048(17) 0.051(2)
C13 0.0593(14) 0.111(2) 0.0664(15) 0.0023(14) 0.0095(12) 0.0179(13)
C14 0.0385(9) 0.0393(9) 0.0518(10) 0.0004(7) 0.0074(8) 0.0016(7)
C15 0.0593(12) 0.0366(9) 0.0647(13) 0.0045(9) 0.0042(10) -0.0037(8)
C16 0.0622(13) 0.0461(11) 0.0652(13) -0.0053(9) -0.0004(10) -0.0055(9)
C17 0.0442(10) 0.0583(12) 0.0572(12) 0.0037(9) 0.0082(9) 0.0025(8)
C18 0.0608(12) 0.0454(11) 0.0651(13) 0.0144(9) 0.0076(10) -0.0018(9)
C19 0.0578(12) 0.0348(9) 0.0670(13) 0.0012(8) 0.0053(10) -0.0040(8)
C20 0.0815(17) 0.0871(17) 0.0595(14) 0.0067(12) 0.0042(12) 0.0008(13)

loop_
_atom_type_symbol
_atom_type_description
_atom_type_scat_dispersion_real
_atom_type_scat_dispersion_imag
_atom_type_scat_source
C C 0.0033 0.0016 'International Tables Vol C Tables 4.2.6.8 and 6.1.1.4'
H H 0.0000 0.0000 'International Tables Vol C Tables 4.2.6.8 and 6.1.1.4'
N N 0.0061 0.0033 'International Tables Vol C Tables 4.2.6.8 and 6.1.1.4'
O O 0.0106 0.0060 'International Tables Vol C Tables 4.2.6.8 and 6.1.1.4'
F F 0.0171 0.0103 'International Tables Vol C Tables 4.2.6.8 and 6.1.1.4'
S S 0.1246 0.1234 'International Tables Vol C Tables 4.2.6.8 and 6.1.1.4'

loop_
_geom_angle_atom_site_label_1
_geom_angle_atom_site_label_2
_geom_angle_atom_site_label_3
_geom_angle
_geom_angle_site_symmetry_1
_geom_angle_site_symmetry_3
_geom_angle_publ_flag
O1 S1 O2 117.91(9) . . ?
O1 S1 C1 107.68(9) . . ?
O2 S1 C1 109.66(9) . . ?
O1 S1 C14 108.93(9) . . ?
O2 S1 C14 107.01(8) . . ?
C1 S1 C14 104.91(9) . . ?
C2 N1 C7 123.70(18) . . ?
C2 N1 H1A 120.1(16) . . ?
C7 N1 H1A 115.4(16) . . ?
C2 C1 S1 124.23(15) . . ?
C2 C1 H1 117.9 . . ?
S1 C1 H1 117.9 . . ?
C1 C2 N1 125.76(18) . . ?
C1 C2 C3 117.60(18) . . ?
N1 C2 C3 116.61(19) . . ?
C4 C3 F1 119.5(2) . . ?
C4 C3 C2 130.12(19) . . ?
F1 C3 C2 110.31(18) . . ?
C3 C4 C6 122.3(2) . . ?
C3 C4 C5 121.4(3) . . ?
C6 C4 C5 116.3(3) . . ?
C4 C5 H5A 109.5 . . ?
C4 C5 H5B 109.5 . . ?
H5A C5 H5B 109.5 . . ?
C4 C5 H5C 109.5 . . ?
H5A C5 H5C 109.5 . . ?
H5B C5 H5C 109.5 . . ?
C4 C6 H6A 109.5 . . ?
C4 C6 H6B 109.5 . . ?
H6A C6 H6B 109.5 . . ?
C4 C6 H6C 109.5 . . ?
H6A C6 H6C 109.5 . . ?
H6B C6 H6C 109.5 . . ?
N1 C7 C8 114.00(16) . . ?
N1 C7 H7A 108.8 . . ?
C8 C7 H7A 108.8 . . ?
N1 C7 H7B 108.8 . . ?
C8 C7 H7B 108.8 . . ?
H7A C7 H7B 107.6 . . ?
C9 C8 C13 117.4(2) . . ?
C9 C8 C7 120.9(2) . . ?
C13 C8 C7 121.7(2) . . ?
C8 C9 C10 121.0(3) . . ?
C8 C9 H9 119.5 . . ?
C10 C9 H9 119.5 . . ?
C11 C10 C9 120.8(3) . . ?
C11 C10 H10 119.6 . . ?
C9 C10 H10 119.6 . . ?
C10 C11 C12 119.2(3) . . ?
C10 C11 H11 120.4 . . ?
C12 C11 H11 120.4 . . ?
C11 C12 C13 120.4(3) . . ?
C11 C12 H12 119.8 . . ?
C13 C12 H12 119.8 . . ?
C8 C13 C12 121.1(3) . . ?
C8 C13 H13 119.4 . . ?
C12 C13 H13 119.4 . . ?
C15 C14 C19 119.57(18) . . ?
C15 C14 S1 121.06(14) . . ?
C19 C14 S1 119.34(14) . . ?
C16 C15 C14 119.70(18) . . ?
C16 C15 H15 120.1 . . ?
C14 C15 H15 120.1 . . ?
C15 C16 C17 121.49(18) . . ?
C15 C16 H16 119.3 . . ?
C17 C16 H16 119.3 . . ?
C16 C17 C18 117.80(19) . . ?
C16 C17 C20 120.88(19) . . ?
C18 C17 C20 121.32(19) . . ?
C19 C18 C17 121.41(18) . . ?
C19 C18 H18 119.3 . . ?
C17 C18 H18 119.3 . . ?
C18 C19 C14 120.01(17) . . ?
C18 C19 H19 120.0 . . ?
C14 C19 H19 120.0 . . ?
C17 C20 H20A 109.5 . . ?
C17 C20 H20B 109.5 . . ?
H20A C20 H20B 109.5 . . ?
C17 C20 H20C 109.5 . . ?
H20A C20 H20C 109.5 . . ?
H20B C20 H20C 109.5 . . ?

loop_
_geom_bond_atom_site_label_1
_geom_bond_atom_site_label_2
_geom_bond_distance
_geom_bond_site_symmetry_2
_geom_bond_publ_flag
S1 O1 1.4325(14) . ?
S1 O2 1.4440(13) . ?
S1 C1 1.726(2) . ?
S1 C14 1.7646(19) . ?
F1 C3 1.364(2) . ?
N1 C2 1.349(2) . ?
N1 C7 1.460(3) . ?
N1 H1A 0.833(16) . ?
C1 C2 1.349(3) . ?
C1 H1 0.9300 . ?
C2 C3 1.482(3) . ?
C3 C4 1.301(3) . ?
C4 C6 1.503(4) . ?
C4 C5 1.516(3) . ?
C5 H5A 0.9600 . ?
C5 H5B 0.9600 . ?
C5 H5C 0.9600 . ?
C6 H6A 0.9600 . ?
C6 H6B 0.9600 . ?
C6 H6C 0.9600 . ?
C7 C8 1.500(3) . ?
C7 H7A 0.9700 . ?
C7 H7B 0.9700 . ?
C8 C9 1.372(3) . ?
C8 C13 1.373(3) . ?
C9 C10 1.380(4) . ?
C9 H9 0.9300 . ?
C10 C11 1.344(5) . ?
C10 H10 0.9300 . ?
C11 C12 1.362(5) . ?
C11 H11 0.9300 . ?
C12 C13 1.377(4) . ?
C12 H12 0.9300 . ?
C13 H13 0.9300 . ?
C14 C15 1.383(3) . ?
C14 C19 1.386(2) . ?
C15 C16 1.376(3) . ?
C15 H15 0.9300 . ?
C16 C17 1.386(3) . ?
C16 H16 0.9300 . ?
C17 C18 1.389(3) . ?
C17 C20 1.506(3) . ?
C18 C19 1.368(3) . ?
C18 H18 0.9300 . ?
C19 H19 0.9300 . ?
C20 H20A 0.9600 . ?
C20 H20B 0.9600 . ?
C20 H20C 0.9600 . ?

loop_
_geom_torsion_atom_site_label_1
_geom_torsion_atom_site_label_2
_geom_torsion_atom_site_label_3
_geom_torsion_atom_site_label_4
_geom_torsion
_geom_torsion_site_symmetry_1
_geom_torsion_site_symmetry_2
_geom_torsion_site_symmetry_3
_geom_torsion_site_symmetry_4
_geom_torsion_publ_flag
O1 S1 C1 C2 170.60(16) . . . . ?
O2 S1 C1 C2 41.15(18) . . . . ?
C14 S1 C1 C2 -73.47(18) . . . . ?
S1 C1 C2 N1 -5.9(3) . . . . ?
S1 C1 C2 C3 176.05(14) . . . . ?
C7 N1 C2 C1 162.30(19) . . . . ?
C7 N1 C2 C3 -19.7(3) . . . . ?
C1 C2 C3 C4 -65.5(3) . . . . ?
N1 C2 C3 C4 116.3(3) . . . . ?
C1 C2 C3 F1 116.1(2) . . . . ?
N1 C2 C3 F1 -62.1(2) . . . . ?
F1 C3 C4 C6 177.1(3) . . . . ?
C2 C3 C4 C6 -1.1(5) . . . . ?
F1 C3 C4 C5 -1.2(4) . . . . ?
C2 C3 C4 C5 -179.4(3) . . . . ?
C2 N1 C7 C8 -65.5(3) . . . . ?
N1 C7 C8 C9 135.5(2) . . . . ?
N1 C7 C8 C13 -44.8(3) . . . . ?
C13 C8 C9 C10 0.4(4) . . . . ?
C7 C8 C9 C10 -179.9(3) . . . . ?
C8 C9 C10 C11 0.1(5) . . . . ?
C9 C10 C11 C12 -0.7(5) . . . . ?
C10 C11 C12 C13 0.7(5) . . . . ?
C9 C8 C13 C12 -0.4(4) . . . . ?
C7 C8 C13 C12 179.9(2) . . . . ?
C11 C12 C13 C8 -0.1(5) . . . . ?
O1 S1 C14 C15 -128.80(17) . . . . ?
O2 S1 C14 C15 -0.31(19) . . . . ?
C1 S1 C14 C15 116.15(17) . . . . ?
O1 S1 C14 C19 53.31(18) . . . . ?
O2 S1 C14 C19 -178.20(15) . . . . ?
C1 S1 C14 C19 -61.74(17) . . . . ?
C19 C14 C15 C16 0.7(3) . . . . ?
S1 C14 C15 C16 -177.15(16) . . . . ?
C14 C15 C16 C17 0.7(3) . . . . ?
C15 C16 C17 C18 -1.5(3) . . . . ?
C15 C16 C17 C20 177.6(2) . . . . ?
C16 C17 C18 C19 0.8(3) . . . . ?
C20 C17 C18 C19 -178.3(2) . . . . ?
C17 C18 C19 C14 0.6(3) . . . . ?
C15 C14 C19 C18 -1.4(3) . . . . ?
S1 C14 C19 C18 176.53(15) . . . . ?

loop_
_cod_related_entry_id
_cod_related_entry_database
_cod_related_entry_code
1 ChemSpider 30658787
